data_7241280
loop_
_publ_author_name
'Sakagami, Ryoko'
'Saito, Yuuki'
'Mori, Ryuichi'
'Satake, Misa'
'Okayasu, Misaki'
'Kikkawa, Shoko'
'Hikawa, Hidemasa'
'Azumaya, Isao'

_publ_section_title
;
 Cylindrical macrocyclic compounds synthesized by connecting two
 bowl-shaped calix[3]aramide moieties: structures and chiroptical
 properties
;
_journal_issue 57
_journal_name_full 'RSC Advances'
_journal_page_first 34549
_journal_page_last 34555
_journal_paper_doi 10.1039/D0RA07060B
_journal_volume 10
_journal_year 2020
_chemical_formula_moiety 'C87 H72 N6 O6'
_chemical_formula_sum 'C87 H72 N6 O6'
_chemical_formula_weight 1297.56
_space_group_crystal_system monoclinic
_space_group_IT_number 14
_space_group_name_Hall '-P 2ybc'
_space_group_name_H-M_alt 'P 1 21/c 1'
_atom_sites_solution_hydrogens geom
_atom_sites_solution_primary direct
_atom_sites_solution_secondary difmap
_audit_update_record
;
2020-03-24 deposited with the CCDC.	2020-09-10 downloaded from the CCDC.
;
_cell_angle_alpha 90.0000
_cell_angle_beta 97.4931(7)
_cell_angle_gamma 90.0000
_cell_formula_units_Z 4
_cell_length_a 15.62470(10)
_cell_length_b 16.17640(10)
_cell_length_c 27.9001(2)
_cell_measurement_reflns_used 38338
_cell_measurement_temperature 93
_cell_measurement_theta_max 72.98
_cell_measurement_theta_min 2.84
_cell_volume 6991.57(8)
_computing_cell_refinement 'CrysAlisPro 1.171.38.43 (Rigaku OD, 2015)'
_computing_data_collection 'CrysAlisPro 1.171.38.43 (Rigaku OD, 2015)'
_computing_data_reduction 'CrysAlisPro 1.171.38.43 (Rigaku OD, 2015)'
_computing_molecular_graphics 'CrystalStructure 4.2.2'
_computing_publication_material 'CrystalStructure 4.2.2 (Rigaku, 2016)'
_computing_structure_refinement 'SHELXL Version 2014/7 (Sheldrick, 2008)'
_computing_structure_solution 'SHELXT Version 2014/5 (Sheldrick, 2014)'
_diffrn_ambient_temperature 93
_diffrn_detector_area_resol_mean 5.811
_diffrn_measured_fraction_theta_full 0.997
_diffrn_measured_fraction_theta_max 0.997
_diffrn_measurement_device_type 'Rigaku XtaLAB P200'
_diffrn_measurement_method \w
_diffrn_radiation_type 'Cu K\a'
_diffrn_radiation_wavelength 1.54187
_diffrn_reflns_av_R_equivalents 0.0435
_diffrn_reflns_Laue_measured_fraction_full 0.997
_diffrn_reflns_Laue_measured_fraction_max 0.997
_diffrn_reflns_limit_h_max 17
_diffrn_reflns_limit_h_min -18
_diffrn_reflns_limit_k_max 19
_diffrn_reflns_limit_k_min -19
_diffrn_reflns_limit_l_max 33
_diffrn_reflns_limit_l_min -33
_diffrn_reflns_number 91416
_diffrn_reflns_point_group_measured_fraction_full 0.997
_diffrn_reflns_point_group_measured_fraction_max 0.997
_diffrn_reflns_theta_full 67.687
_diffrn_reflns_theta_max 68.248
_diffrn_reflns_theta_min 2.853
_diffrn_standards_number 0
_exptl_absorpt_coefficient_mu 0.615
_exptl_absorpt_correction_T_max 0.988
_exptl_absorpt_correction_T_min 0.855
_exptl_absorpt_correction_type multi-scan
_exptl_absorpt_process_details
;
CrysAlisPro 1.171.38.43 (Rigaku Oxford Diffraction, 2015)
Empirical absorption correction using spherical harmonics,
 implemented in SCALE3 ABSPACK scaling algorithm.
;
_exptl_crystal_colour colorless
_exptl_crystal_density_diffrn 1.233
_exptl_crystal_density_method 'not measured'
_exptl_crystal_description prism
_exptl_crystal_F_000 2736.00
_exptl_crystal_recrystallization_method 'Re-crystallisation from solvent'
_exptl_crystal_size_max 0.177
_exptl_crystal_size_mid 0.064
_exptl_crystal_size_min 0.020
_refine_diff_density_max 0.38
_refine_diff_density_min -0.32
_refine_ls_extinction_method none
_refine_ls_goodness_of_fit_ref 1.027
_refine_ls_hydrogen_treatment constr
_refine_ls_number_parameters 916
_refine_ls_number_reflns 12754
_refine_ls_number_restraints 0
_refine_ls_R_factor_all 0.0521
_refine_ls_R_factor_gt 0.0443
_refine_ls_shift/su_max 0.000
_refine_ls_structure_factor_coef Fsqd
_refine_ls_weighting_details 'w = 1/[\s^2^(Fo^2^)+(0.0610P)^2^+3.0399P] where P=(Fo^2^+2Fc^2^)/3'
_refine_ls_weighting_scheme calc
_refine_ls_wR_factor_gt 0.1195
_refine_ls_wR_factor_ref 0.1250
_reflns_Friedel_coverage 0.000
_reflns_number_gt 10916
_reflns_number_total 12754
_reflns_threshold_expression F^2^>2.0\s(F^2^)
_cod_data_source_file d0ra07060b2.cif
_cod_data_source_block rsa039_08racemic_TL-EA
_cod_depositor_comments 'Adding full bibliography for 7241278--7241280.cif.'
_cod_database_code 7241280

loop_
_space_group_symop_id
_space_group_symop_operation_xyz
1 +X,+Y,+Z
2 -X,1/2+Y,1/2-Z
3 -X,-Y,-Z
4 +X,-1/2-Y,-1/2+Z

loop_
_atom_site_label
_atom_site_type_symbol
_atom_site_fract_x
_atom_site_fract_y
_atom_site_fract_z
_atom_site_U_iso_or_equiv
_atom_site_adp_type
_atom_site_occupancy
_atom_site_site_symmetry_order
_atom_site_calc_flag
_atom_site_refinement_flags_posn
_atom_site_refinement_flags_adp
_atom_site_refinement_flags_occupancy
_atom_site_disorder_assembly
_atom_site_disorder_group
O1 O 0.08151(8) 0.43817(7) 0.04011(4) 0.0359(3) Uani 1 1 d . . . . .
O2 O -0.01430(9) 0.00126(8) 0.13264(5) 0.0494(3) Uani 1 1 d . . . . .
O3 O -0.19081(8) 0.38702(9) 0.24045(5) 0.0490(3) Uani 1 1 d . . . . .
O4 O 0.74233(7) 0.03225(7) 0.36686(4) 0.0367(3) Uani 1 1 d . . . . .
O5 O 0.72751(11) 0.47900(13) 0.43414(8) 0.0962(7) Uani 1 1 d . . . . .
O6 O 0.53537(10) 0.20284(9) 0.57851(4) 0.0526(3) Uani 1 1 d . . . . .
N1 N 0.04431(9) 0.11417(8) 0.10129(5) 0.0317(3) Uani 1 1 d . . . . .
N2 N -0.12716(8) 0.26122(9) 0.24363(5) 0.0354(3) Uani 1 1 d . . . . .
N3 N 0.03181(8) 0.46571(8) 0.11132(4) 0.0288(3) Uani 1 1 d . . . . .
N4 N 0.71729(9) 0.37983(8) 0.37774(5) 0.0330(3) Uani 1 1 d . . . . .
N5 N 0.50393(11) 0.31500(9) 0.53102(5) 0.0429(4) Uani 1 1 d . . . . .
N6 N 0.65798(9) 0.05480(8) 0.42558(5) 0.0351(3) Uani 1 1 d . . . . .
C1 C 0.07309(10) 0.41803(9) 0.08170(5) 0.0279(3) Uani 1 1 d . . . . .
C2 C 0.10821(10) 0.33659(9) 0.10183(5) 0.0273(3) Uani 1 1 d . . . . .
C3 C 0.19218(10) 0.33249(9) 0.12517(5) 0.0290(3) Uani 1 1 d . . . . .
H3 H 0.2258 0.3814 0.1303 0.035 Uiso 1 1 calc R U . . .
C4 C 0.22713(10) 0.25612(9) 0.14112(6) 0.0312(3) Uani 1 1 d . . . . .
C5 C 0.17741(10) 0.18426(9) 0.13269(6) 0.0318(3) Uani 1 1 d . . . . .
H5 H 0.2015 0.1320 0.1423 0.038 Uiso 1 1 calc R U . . .
C6 C 0.09315(10) 0.18945(9) 0.11035(5) 0.0296(3) Uani 1 1 d . . . . .
C7 C 0.05796(10) 0.26519(9) 0.09482(5) 0.0290(3) Uani 1 1 d . . . . .
H7 H 0.0001 0.2684 0.0795 0.035 Uiso 1 1 calc R U . . .
C8 C 0.01277(10) 0.07235(10) 0.13720(6) 0.0323(3) Uani 1 1 d . . . . .
C9 C 0.01214(10) 0.11641(9) 0.18458(6) 0.0316(3) Uani 1 1 d . . . . .
C10 C 0.07343(10) 0.09557(10) 0.22325(6) 0.0344(4) Uani 1 1 d . . . . .
H10 H 0.1160 0.0551 0.2193 0.041 Uiso 1 1 calc R U . . .
C11 C 0.07277(10) 0.13409(10) 0.26811(6) 0.0349(4) Uani 1 1 d . . . . .
C12 C 0.00611(10) 0.18956(10) 0.27430(6) 0.0352(4) Uani 1 1 d . . . . .
H12 H 0.0036 0.2143 0.3050 0.042 Uiso 1 1 calc R U . . .
C13 C -0.05600(10) 0.20838(10) 0.23587(6) 0.0334(3) Uani 1 1 d . . . . .
C14 C -0.05253(10) 0.17343(10) 0.19059(6) 0.0332(3) Uani 1 1 d . . . . .
H14 H -0.0939 0.1883 0.1640 0.040 Uiso 1 1 calc R U . . .
C15 C -0.12792(10) 0.34415(11) 0.23586(6) 0.0336(4) Uani 1 1 d . . . . .
C16 C -0.04670(10) 0.38241(9) 0.22187(6) 0.0303(3) Uani 1 1 d . . . . .
C17 C 0.02415(10) 0.39549(10) 0.25632(6) 0.0334(3) Uani 1 1 d . . . . .
H17 H 0.0221 0.3795 0.2889 0.040 Uiso 1 1 calc R U . . .
C18 C 0.09874(10) 0.43226(10) 0.24324(6) 0.0325(3) Uani 1 1 d . . . . .
C19 C 0.10070(10) 0.45789(9) 0.19539(6) 0.0303(3) Uani 1 1 d . . . . .
H19 H 0.1504 0.4846 0.1864 0.036 Uiso 1 1 calc R U . . .
C20 C 0.02948(10) 0.44399(9) 0.16128(5) 0.0284(3) Uani 1 1 d . . . . .
C21 C -0.04467(10) 0.40697(9) 0.17423(6) 0.0293(3) Uani 1 1 d . . . . .
H21 H -0.0935 0.3986 0.1507 0.035 Uiso 1 1 calc R U . . .
C22 C 0.05233(12) 0.07199(10) 0.05523(6) 0.0392(4) Uani 1 1 d . . . . .
H22A H 0.0263 0.0163 0.0557 0.047 Uiso 1 1 calc R U . . .
H22B H 0.1143 0.0650 0.0520 0.047 Uiso 1 1 calc R U . . .
C23 C 0.00906(12) 0.11876(12) 0.01209(6) 0.0426(4) Uani 1 1 d . . . . .
H23A H 0.0339 0.1744 0.0117 0.051 Uiso 1 1 calc R U . . .
H23B H -0.0530 0.1229 0.0141 0.051 Uiso 1 1 calc R U . . .
H23C H 0.0181 0.0895 -0.0176 0.051 Uiso 1 1 calc R U . . .
C24 C -0.20405(11) 0.21960(12) 0.25842(7) 0.0422(4) Uani 1 1 d . . . . .
H24A H -0.2399 0.2611 0.2726 0.051 Uiso 1 1 calc R U . . .
H24B H -0.1849 0.1784 0.2838 0.051 Uiso 1 1 calc R U . . .
C25 C -0.25810(13) 0.17707(14) 0.21731(8) 0.0552(5) Uani 1 1 d . . . . .
H25A H -0.3072 0.1498 0.2293 0.066 Uiso 1 1 calc R U . . .
H25B H -0.2231 0.1357 0.2031 0.066 Uiso 1 1 calc R U . . .
H25C H -0.2794 0.2179 0.1926 0.066 Uiso 1 1 calc R U . . .
C26 C -0.00569(11) 0.54530(10) 0.09352(6) 0.0328(3) Uani 1 1 d . . . . .
H26A H -0.0581 0.5564 0.1089 0.039 Uiso 1 1 calc R U . . .
H26B H -0.0232 0.5415 0.0582 0.039 Uiso 1 1 calc R U . . .
C27 C 0.05695(12) 0.61637(10) 0.10405(7) 0.0405(4) Uani 1 1 d . . . . .
H27A H 0.0738 0.6209 0.1390 0.049 Uiso 1 1 calc R U . . .
H27B H 0.0292 0.6679 0.0918 0.049 Uiso 1 1 calc R U . . .
H27C H 0.1083 0.6063 0.0881 0.049 Uiso 1 1 calc R U . . .
C28 C 0.68969(10) 0.07508(9) 0.38442(6) 0.0295(3) Uani 1 1 d . . . . .
C29 C 0.66127(10) 0.15691(9) 0.36175(6) 0.0282(3) Uani 1 1 d . . . . .
C30 C 0.60292(10) 0.15907(9) 0.32009(6) 0.0312(3) Uani 1 1 d . . . . .
H30 H 0.5782 0.1091 0.3068 0.037 Uiso 1 1 calc R U . . .
C31 C 0.57999(10) 0.23450(9) 0.29743(6) 0.0310(3) Uani 1 1 d . . . . .
C32 C 0.61967(10) 0.30746(9) 0.31612(6) 0.0305(3) Uani 1 1 d . . . . .
H32 H 0.6073 0.3585 0.2999 0.037 Uiso 1 1 calc R U . . .
C33 C 0.67679(10) 0.30468(9) 0.35823(6) 0.0302(3) Uani 1 1 d . . . . .
C34 C 0.69735(10) 0.23005(10) 0.38164(6) 0.0305(3) Uani 1 1 d . . . . .
H34 H 0.7357 0.2289 0.4110 0.037 Uiso 1 1 calc R U . . .
C35 C 0.68710(12) 0.42272(11) 0.41305(7) 0.0436(4) Uani 1 1 d . . . . .
C36 C 0.59956(11) 0.40004(10) 0.42610(6) 0.0376(4) Uani 1 1 d . . . . .
C37 C 0.52580(11) 0.41437(10) 0.39368(6) 0.0357(4) Uani 1 1 d . . . . .
H37 H 0.5309 0.4342 0.3621 0.043 Uiso 1 1 calc R U . . .
C38 C 0.44430(11) 0.39984(10) 0.40719(6) 0.0359(4) Uani 1 1 d . . . . .
C39 C 0.43695(11) 0.36985(10) 0.45339(6) 0.0367(4) Uani 1 1 d . . . . .
H39 H 0.3816 0.3610 0.4631 0.044 Uiso 1 1 calc R U . . .
C40 C 0.51089(12) 0.35300(10) 0.48503(6) 0.0375(4) Uani 1 1 d . . . . .
C41 C 0.59196(11) 0.36952(10) 0.47180(6) 0.0392(4) Uani 1 1 d . . . . .
H41 H 0.6423 0.3599 0.4941 0.047 Uiso 1 1 calc R U . . .
C42 C 0.52100(12) 0.23351(11) 0.53809(6) 0.0392(4) Uani 1 1 d . . . . .
C43 C 0.51574(11) 0.18141(10) 0.49297(6) 0.0340(4) Uani 1 1 d . . . . .
C44 C 0.43704(11) 0.17258(10) 0.46437(6) 0.0339(3) Uani 1 1 d . . . . .
H44 H 0.3876 0.2003 0.4729 0.041 Uiso 1 1 calc R U . . .
C45 C 0.42973(10) 0.12317(10) 0.42294(6) 0.0327(3) Uani 1 1 d . . . . .
C46 C 0.50336(11) 0.08329(10) 0.41056(6) 0.0335(3) Uani 1 1 d . . . . .
H46 H 0.4993 0.0490 0.3827 0.040 Uiso 1 1 calc R U . . .
C47 C 0.58194(11) 0.09391(10) 0.43901(6) 0.0326(3) Uani 1 1 d . . . . .
C48 C 0.58844(11) 0.14143(10) 0.48076(6) 0.0342(4) Uani 1 1 d . . . . .
H48 H 0.6422 0.1465 0.5008 0.041 Uiso 1 1 calc R U . . .
C49 C 0.80020(11) 0.40285(10) 0.36163(6) 0.0383(4) Uani 1 1 d . . . . .
H49A H 0.8143 0.4605 0.3716 0.046 Uiso 1 1 calc R U . . .
H49B H 0.7940 0.4008 0.3259 0.046 Uiso 1 1 calc R U . . .
C50 C 0.87388(12) 0.34754(12) 0.38170(8) 0.0482(5) Uani 1 1 d . . . . .
H50A H 0.9279 0.3688 0.3721 0.058 Uiso 1 1 calc R U . . .
H50B H 0.8635 0.2914 0.3690 0.058 Uiso 1 1 calc R U . . .
H50C H 0.8782 0.3464 0.4170 0.058 Uiso 1 1 calc R U . . .
C51 C 0.49608(18) 0.36740(14) 0.57393(7) 0.0619(7) Uani 1 1 d . . . . .
H52A H 0.4676 0.4199 0.5628 0.053(8) Uiso 0.702(5) 1 calc R . P A 1
H52B H 0.4581 0.3389 0.5944 0.048(11) Uiso 0.702(5) 1 calc R . P A 1
H52C H 0.5411 0.3484 0.5998 0.08(3) Uiso 0.298(5) 1 calc R . P A 2
H52D H 0.5122 0.4242 0.5654 0.16(5) Uiso 0.298(5) 1 calc R . P A 2
C52A C 0.57601(19) 0.38622(19) 0.60287(10) 0.0491(9) Uani 0.702(5) 1 d . . P A 1
H88 H 0.6044 0.3348 0.6147 0.074 Uiso 0.702(5) 1 calc R U P A 1
H89 H 0.5650 0.4204 0.6304 0.074 Uiso 0.702(5) 1 calc R U P A 1
H90 H 0.6135 0.4164 0.5833 0.074 Uiso 0.702(5) 1 calc R U P A 1
C52B C 0.4323(5) 0.3731(6) 0.5913(3) 0.066(3) Uani 0.298(5) 1 d . . P A 2
H91 H 0.3867 0.3959 0.5676 0.100 Uiso 0.298(5) 1 calc R U P A 2
H92 H 0.4418 0.4098 0.6195 0.100 Uiso 0.298(5) 1 calc R U P A 2
H93 H 0.4150 0.3183 0.6016 0.100 Uiso 0.298(5) 1 calc R U P A 2
C53 C 0.68722(12) -0.02222(11) 0.45099(6) 0.0411(4) Uani 1 1 d . . . . .
H53A H 0.6828 -0.0163 0.4859 0.049 Uiso 1 1 calc R U . . .
H53B H 0.7485 -0.0325 0.4473 0.049 Uiso 1 1 calc R U . . .
C54 C 0.63342(13) -0.09395(12) 0.43092(7) 0.0488(5) Uani 1 1 d . . . . .
H54A H 0.5731 -0.0846 0.4355 0.059 Uiso 1 1 calc R U . . .
H54B H 0.6544 -0.1447 0.4478 0.059 Uiso 1 1 calc R U . . .
H54C H 0.6376 -0.0996 0.3963 0.059 Uiso 1 1 calc R U . . .
C55 C 0.31181(11) 0.25119(10) 0.16763(6) 0.0368(4) Uani 1 1 d . . . . .
C56 C 0.37965(12) 0.24578(10) 0.19307(7) 0.0410(4) Uani 1 1 d . . . . .
C57 C 0.45301(12) 0.24065(10) 0.22580(7) 0.0410(4) Uani 1 1 d . . . . .
C58 C 0.51379(11) 0.23738(10) 0.25700(7) 0.0374(4) Uani 1 1 d . . . . .
C59 C 0.14263(11) 0.12074(11) 0.30600(6) 0.0382(4) Uani 1 1 d . . . . .
C60 C 0.20616(11) 0.11586(11) 0.33512(6) 0.0388(4) Uani 1 1 d . . . . .
C61 C 0.28128(11) 0.11462(11) 0.36661(6) 0.0380(4) Uani 1 1 d . . . . .
C62 C 0.34876(11) 0.11641(10) 0.39267(6) 0.0370(4) Uani 1 1 d . . . . .
C63 C 0.17393(11) 0.43716(11) 0.27853(6) 0.0375(4) Uani 1 1 d . . . . .
C64 C 0.23583(11) 0.43235(12) 0.30883(6) 0.0402(4) Uani 1 1 d . . . . .
C65 C 0.30671(11) 0.42326(12) 0.34314(6) 0.0415(4) Uani 1 1 d . . . . .
C66 C 0.36868(11) 0.41313(12) 0.37294(6) 0.0407(4) Uani 1 1 d . . . . .
C67 C 0.80440(11) 0.60705(11) 0.54635(7) 0.0404(4) Uani 1 1 d . . . . .
C68 C 0.77395(12) 0.64593(12) 0.50279(7) 0.0438(4) Uani 1 1 d . . . . .
H68 H 0.7443 0.6146 0.4770 0.053 Uiso 1 1 calc R U . . .
C69 C 0.78656(13) 0.72966(13) 0.49690(7) 0.0505(5) Uani 1 1 d . . . . .
H69 H 0.7661 0.7552 0.4669 0.061 Uiso 1 1 calc R U . . .
C70 C 0.82856(15) 0.77656(13) 0.53417(8) 0.0558(5) Uani 1 1 d . . . . .
H70 H 0.8375 0.8341 0.5300 0.067 Uiso 1 1 calc R U . . .
C71 C 0.85725(14) 0.73837(13) 0.57752(8) 0.0533(5) Uani 1 1 d . . . . .
H71 H 0.8853 0.7702 0.6036 0.064 Uiso 1 1 calc R U . . .
C72 C 0.84594(12) 0.65520(13) 0.58357(7) 0.0463(4) Uani 1 1 d . . . . .
H72 H 0.8668 0.6301 0.6136 0.056 Uiso 1 1 calc R U . . .
C73 C 0.79340(15) 0.51544(13) 0.55277(9) 0.0586(5) Uani 1 1 d . . . . .
H73A H 0.8238 0.4984 0.5842 0.070 Uiso 1 1 calc R U . . .
H73B H 0.8174 0.4858 0.5269 0.070 Uiso 1 1 calc R U . . .
H73C H 0.7319 0.5024 0.5514 0.070 Uiso 1 1 calc R U . . .
C74 C 0.76310(12) 0.14648(13) 0.58229(7) 0.0461(4) Uani 1 1 d . . . . .
C75 C 0.80703(13) 0.09098(13) 0.55545(7) 0.0486(5) Uani 1 1 d . . . . .
H75 H 0.8064 0.0336 0.5627 0.058 Uiso 1 1 calc R U . . .
C76 C 0.85090(13) 0.11801(13) 0.51886(7) 0.0479(5) Uani 1 1 d . . . . .
H76 H 0.8804 0.0794 0.5012 0.058 Uiso 1 1 calc R U . . .
C77 C 0.85235(13) 0.20125(13) 0.50760(7) 0.0485(5) Uani 1 1 d . . . . .
H77 H 0.8825 0.2200 0.4822 0.058 Uiso 1 1 calc R U . . .
C78 C 0.80931(12) 0.25741(13) 0.53381(8) 0.0493(5) Uani 1 1 d . . . . .
H78 H 0.8098 0.3147 0.5263 0.059 Uiso 1 1 calc R U . . .
C79 C 0.76615(12) 0.22949(12) 0.57060(7) 0.0469(4) Uani 1 1 d . . . . .
H79 H 0.7376 0.2684 0.5885 0.056 Uiso 1 1 calc R U . . .
C80 C 0.71370(15) 0.11503(15) 0.62118(8) 0.0607(6) Uani 1 1 d . . . . .
H80A H 0.6605 0.0882 0.6064 0.073 Uiso 1 1 calc R U . . .
H80B H 0.6992 0.1614 0.6413 0.073 Uiso 1 1 calc R U . . .
H80C H 0.7491 0.0749 0.6413 0.073 Uiso 1 1 calc R U . . .
C81 C 0.59472(13) 0.51323(11) 0.25213(7) 0.0434(4) Uani 1 1 d . . . . .
C82 C 0.52335(13) 0.52674(11) 0.27610(7) 0.0463(5) Uani 1 1 d . . . . .
H82 H 0.5296 0.5599 0.3044 0.056 Uiso 1 1 calc R U . . .
C83 C 0.44466(15) 0.49359(13) 0.26000(9) 0.0605(6) Uani 1 1 d . . . . .
H83 H 0.3973 0.5036 0.2774 0.073 Uiso 1 1 calc R U . . .
C84 C 0.43311(17) 0.44620(13) 0.21922(10) 0.0677(7) Uani 1 1 d . . . . .
H84 H 0.3779 0.4240 0.2079 0.081 Uiso 1 1 calc R U . . .
C85 C 0.50343(16) 0.43077(12) 0.19438(8) 0.0561(5) Uani 1 1 d . . . . .
H85 H 0.4963 0.3975 0.1661 0.067 Uiso 1 1 calc R U . . .
C86 C 0.58255(15) 0.46341(12) 0.21068(7) 0.0502(5) Uani 1 1 d . . . . .
H86 H 0.6301 0.4522 0.1937 0.060 Uiso 1 1 calc R U . . .
C87 C 0.68050(15) 0.54882(14) 0.26912(9) 0.0623(6) Uani 1 1 d . . . . .
H87A H 0.6884 0.5521 0.3045 0.075 Uiso 1 1 calc R U . . .
H87B H 0.6845 0.6044 0.2555 0.075 Uiso 1 1 calc R U . . .
H87C H 0.7255 0.5136 0.2586 0.075 Uiso 1 1 calc R U . . .

loop_
_atom_site_aniso_label
_atom_site_aniso_U_11
_atom_site_aniso_U_22
_atom_site_aniso_U_33
_atom_site_aniso_U_23
_atom_site_aniso_U_13
_atom_site_aniso_U_12
O1 0.0407(7) 0.0372(6) 0.0305(6) 0.0036(5) 0.0072(5) 0.0036(5)
O2 0.0606(9) 0.0358(7) 0.0546(8) -0.0085(6) 0.0179(7) -0.0170(6)
O3 0.0340(7) 0.0585(8) 0.0583(8) 0.0163(6) 0.0195(6) 0.0177(6)
O4 0.0338(6) 0.0309(6) 0.0472(7) 0.0011(5) 0.0118(5) 0.0058(5)
O5 0.0535(10) 0.1054(14) 0.1365(17) -0.0900(13) 0.0375(10) -0.0388(10)
O6 0.0707(10) 0.0512(8) 0.0340(7) -0.0006(6) -0.0005(6) 0.0130(7)
N1 0.0333(7) 0.0288(6) 0.0331(7) -0.0048(5) 0.0040(6) -0.0063(5)
N2 0.0234(7) 0.0412(8) 0.0432(8) -0.0050(6) 0.0110(6) -0.0022(6)
N3 0.0277(7) 0.0301(6) 0.0282(6) 0.0024(5) 0.0026(5) 0.0037(5)
N4 0.0333(7) 0.0282(7) 0.0370(7) -0.0031(5) 0.0028(6) -0.0050(5)
N5 0.0548(10) 0.0410(8) 0.0310(7) -0.0072(6) -0.0019(7) 0.0129(7)
N6 0.0348(8) 0.0359(7) 0.0350(7) 0.0041(6) 0.0061(6) 0.0102(6)
C1 0.0239(7) 0.0300(7) 0.0292(8) 0.0000(6) 0.0010(6) -0.0031(6)
C2 0.0289(8) 0.0283(7) 0.0253(7) -0.0017(6) 0.0055(6) -0.0002(6)
C3 0.0296(8) 0.0271(7) 0.0302(8) -0.0018(6) 0.0033(6) -0.0033(6)
C4 0.0294(8) 0.0301(8) 0.0330(8) 0.0000(6) -0.0007(6) -0.0022(6)
C5 0.0334(9) 0.0266(7) 0.0346(8) 0.0011(6) 0.0017(7) 0.0003(6)
C6 0.0321(8) 0.0279(7) 0.0293(8) -0.0035(6) 0.0055(6) -0.0056(6)
C7 0.0261(8) 0.0331(8) 0.0280(7) -0.0027(6) 0.0035(6) -0.0020(6)
C8 0.0254(8) 0.0300(8) 0.0419(9) -0.0029(6) 0.0056(7) -0.0024(6)
C9 0.0289(8) 0.0286(7) 0.0385(8) -0.0018(6) 0.0093(7) -0.0067(6)
C10 0.0259(8) 0.0336(8) 0.0443(9) -0.0027(7) 0.0066(7) -0.0037(6)
C11 0.0272(8) 0.0380(9) 0.0400(9) -0.0013(7) 0.0058(7) -0.0058(7)
C12 0.0291(8) 0.0404(9) 0.0374(9) -0.0038(7) 0.0091(7) -0.0056(7)
C13 0.0267(8) 0.0338(8) 0.0416(9) -0.0031(7) 0.0119(7) -0.0036(6)
C14 0.0277(8) 0.0351(8) 0.0373(8) 0.0004(7) 0.0057(7) -0.0036(6)
C15 0.0262(8) 0.0458(9) 0.0290(8) 0.0027(7) 0.0043(6) 0.0053(7)
C16 0.0267(8) 0.0317(8) 0.0332(8) -0.0006(6) 0.0063(6) 0.0057(6)
C17 0.0304(9) 0.0402(9) 0.0300(8) 0.0020(6) 0.0058(7) 0.0059(7)
C18 0.0278(8) 0.0377(8) 0.0314(8) -0.0015(6) 0.0019(6) 0.0039(6)
C19 0.0272(8) 0.0310(8) 0.0329(8) -0.0008(6) 0.0051(6) 0.0016(6)
C20 0.0294(8) 0.0274(7) 0.0284(7) 0.0000(6) 0.0043(6) 0.0050(6)
C21 0.0262(8) 0.0308(8) 0.0307(8) -0.0012(6) 0.0025(6) 0.0044(6)
C22 0.0475(10) 0.0327(8) 0.0386(9) -0.0083(7) 0.0104(8) -0.0075(7)
C23 0.0381(10) 0.0512(10) 0.0385(9) -0.0092(8) 0.0045(8) -0.0058(8)
C24 0.0292(9) 0.0513(10) 0.0488(10) -0.0009(8) 0.0156(8) -0.0054(8)
C25 0.0442(11) 0.0604(12) 0.0645(13) -0.0123(10) 0.0202(10) -0.0210(9)
C26 0.0308(8) 0.0326(8) 0.0351(8) 0.0040(6) 0.0046(7) 0.0063(6)
C27 0.0424(10) 0.0320(8) 0.0463(10) -0.0008(7) 0.0028(8) 0.0043(7)
C28 0.0255(8) 0.0292(8) 0.0333(8) -0.0035(6) 0.0022(6) -0.0003(6)
C29 0.0241(8) 0.0277(7) 0.0334(8) -0.0009(6) 0.0063(6) 0.0007(6)
C30 0.0245(8) 0.0276(7) 0.0410(9) -0.0046(6) 0.0023(7) -0.0010(6)
C31 0.0247(8) 0.0298(8) 0.0377(8) -0.0022(6) 0.0018(6) 0.0012(6)
C32 0.0272(8) 0.0279(7) 0.0368(8) 0.0003(6) 0.0053(6) 0.0022(6)
C33 0.0291(8) 0.0271(7) 0.0350(8) -0.0043(6) 0.0070(6) -0.0025(6)
C34 0.0288(8) 0.0319(8) 0.0309(8) -0.0017(6) 0.0037(6) -0.0013(6)
C35 0.0325(9) 0.0422(10) 0.0546(11) -0.0187(8) -0.0004(8) -0.0014(7)
C36 0.0315(9) 0.0330(8) 0.0468(10) -0.0154(7) -0.0009(7) 0.0017(7)
C37 0.0342(9) 0.0351(8) 0.0371(9) -0.0070(7) 0.0015(7) 0.0019(7)
C38 0.0313(9) 0.0382(9) 0.0365(9) -0.0053(7) -0.0017(7) 0.0036(7)
C39 0.0334(9) 0.0389(9) 0.0370(9) -0.0057(7) 0.0013(7) 0.0025(7)
C40 0.0412(10) 0.0322(8) 0.0369(9) -0.0078(7) -0.0032(7) 0.0065(7)
C41 0.0343(9) 0.0360(9) 0.0435(9) -0.0121(7) -0.0089(7) 0.0079(7)
C42 0.0388(10) 0.0435(9) 0.0341(9) -0.0033(7) 0.0001(7) 0.0082(7)
C43 0.0378(9) 0.0327(8) 0.0312(8) 0.0012(6) 0.0033(7) 0.0042(7)
C44 0.0339(9) 0.0344(8) 0.0345(8) 0.0001(6) 0.0079(7) 0.0036(7)
C45 0.0313(8) 0.0335(8) 0.0332(8) 0.0001(6) 0.0040(7) 0.0004(6)
C46 0.0397(9) 0.0304(8) 0.0311(8) -0.0010(6) 0.0074(7) 0.0034(7)
C47 0.0321(9) 0.0325(8) 0.0340(8) 0.0043(6) 0.0071(7) 0.0054(6)
C48 0.0348(9) 0.0340(8) 0.0331(8) 0.0032(6) 0.0017(7) 0.0030(7)
C49 0.0375(9) 0.0347(8) 0.0428(9) -0.0022(7) 0.0058(7) -0.0098(7)
C50 0.0340(10) 0.0489(11) 0.0610(12) 0.0045(9) 0.0032(9) -0.0059(8)
C51 0.0965(19) 0.0480(12) 0.0366(10) -0.0123(9) -0.0087(12) 0.0255(12)
C52A 0.0493(18) 0.0540(17) 0.0431(15) -0.0129(12) 0.0026(12) 0.0058(14)
C52B 0.061(5) 0.084(6) 0.063(5) -0.036(4) 0.040(4) 0.000(5)
C53 0.0430(10) 0.0421(9) 0.0390(9) 0.0063(7) 0.0075(8) 0.0128(8)
C54 0.0452(11) 0.0464(10) 0.0561(11) 0.0128(9) 0.0114(9) 0.0088(8)
C55 0.0362(9) 0.0261(8) 0.0455(9) 0.0028(7) -0.0046(8) -0.0032(6)
C56 0.0381(10) 0.0276(8) 0.0533(10) 0.0025(7) -0.0091(8) -0.0019(7)
C57 0.0374(10) 0.0270(8) 0.0548(11) 0.0016(7) -0.0086(8) -0.0009(7)
C58 0.0341(9) 0.0264(8) 0.0493(10) 0.0005(7) -0.0039(8) 0.0003(6)
C59 0.0324(9) 0.0421(9) 0.0408(9) -0.0048(7) 0.0076(8) -0.0020(7)
C60 0.0332(9) 0.0426(9) 0.0409(9) -0.0054(7) 0.0057(8) 0.0002(7)
C61 0.0333(9) 0.0414(9) 0.0391(9) -0.0067(7) 0.0043(7) 0.0014(7)
C62 0.0369(10) 0.0368(9) 0.0380(9) -0.0054(7) 0.0074(8) 0.0011(7)
C63 0.0313(9) 0.0494(10) 0.0321(8) 0.0019(7) 0.0056(7) 0.0007(7)
C64 0.0311(9) 0.0566(11) 0.0331(8) 0.0029(8) 0.0046(7) 0.0002(8)
C65 0.0318(9) 0.0579(11) 0.0345(9) 0.0017(8) 0.0027(7) 0.0004(8)
C66 0.0337(9) 0.0519(10) 0.0360(9) 0.0000(7) 0.0033(8) 0.0022(8)
C67 0.0321(9) 0.0453(10) 0.0460(10) -0.0032(8) 0.0137(8) 0.0008(7)
C68 0.0346(9) 0.0564(11) 0.0415(10) -0.0084(8) 0.0091(8) 0.0029(8)
C69 0.0477(11) 0.0574(12) 0.0493(11) 0.0099(9) 0.0171(9) 0.0166(9)
C70 0.0643(14) 0.0399(10) 0.0688(14) -0.0046(9) 0.0298(11) -0.0003(9)
C71 0.0533(12) 0.0564(12) 0.0527(12) -0.0195(10) 0.0161(10) -0.0097(9)
C72 0.0413(10) 0.0594(12) 0.0395(10) -0.0012(8) 0.0106(8) 0.0002(9)
C73 0.0567(13) 0.0470(11) 0.0758(15) -0.0017(10) 0.0235(11) 0.0002(9)
C74 0.0372(10) 0.0588(12) 0.0393(9) 0.0028(8) -0.0068(8) 0.0013(8)
C75 0.0464(11) 0.0496(11) 0.0461(10) 0.0002(8) -0.0083(9) 0.0082(9)
C76 0.0405(10) 0.0558(11) 0.0448(10) -0.0074(9) -0.0046(8) 0.0095(9)
C77 0.0376(10) 0.0568(12) 0.0497(11) -0.0022(9) 0.0008(8) 0.0012(8)
C78 0.0378(10) 0.0454(10) 0.0628(12) -0.0004(9) -0.0010(9) -0.0018(8)
C79 0.0367(10) 0.0504(11) 0.0514(11) -0.0080(9) -0.0035(8) 0.0041(8)
C80 0.0581(14) 0.0681(14) 0.0553(12) 0.0101(10) 0.0047(10) 0.0063(11)
C81 0.0514(11) 0.0310(8) 0.0474(10) 0.0074(7) 0.0051(8) 0.0038(8)
C82 0.0598(13) 0.0347(9) 0.0468(10) 0.0103(8) 0.0157(9) 0.0100(8)
C83 0.0550(13) 0.0447(11) 0.0856(16) 0.0215(11) 0.0231(12) 0.0044(10)
C84 0.0662(15) 0.0380(11) 0.0947(18) 0.0202(12) -0.0057(14) -0.0075(10)
C85 0.0780(16) 0.0352(10) 0.0524(12) 0.0036(8) -0.0017(11) -0.0067(10)
C86 0.0684(14) 0.0395(10) 0.0448(10) 0.0036(8) 0.0152(10) -0.0002(9)
C87 0.0543(13) 0.0483(12) 0.0832(16) -0.0079(11) 0.0043(12) 0.0081(10)

loop_
_atom_type_symbol
_atom_type_description
_atom_type_scat_dispersion_real
_atom_type_scat_dispersion_imag
_atom_type_scat_source
C C 0.0181 0.0091
;
International Tables for Crystallography
(Vol. C, Tables 4.2.6.8 and 6.1.1.4)
;
H H 0.0000 0.0000
;
International Tables for Crystallography
(Vol. C, Table 6.1.1.4)
;
N N 0.0311 0.0180
;
International Tables for Crystallography
(Vol. C, Tables 4.2.6.8 and 6.1.1.4)
;
O O 0.0492 0.0322
;
International Tables for Crystallography
(Vol. C, Tables 4.2.6.8 and 6.1.1.4)
;

loop_
_geom_angle_atom_site_label_1
_geom_angle_atom_site_label_2
_geom_angle_atom_site_label_3
_geom_angle
_geom_angle_site_symmetry_1
_geom_angle_site_symmetry_3
_geom_angle_publ_flag
C8 N1 C6 121.84(13) . . ?
C8 N1 C22 119.61(13) . . ?
C6 N1 C22 116.14(13) . . ?
C15 N2 C13 123.53(13) . . ?
C15 N2 C24 120.17(14) . . ?
C13 N2 C24 116.22(14) . . ?
C1 N3 C20 121.67(12) . . ?
C1 N3 C26 119.49(12) . . ?
C20 N3 C26 118.65(12) . . ?
C35 N4 C33 122.28(14) . . ?
C35 N4 C49 120.08(14) . . ?
C33 N4 C49 117.22(13) . . ?
C42 N5 C40 120.60(14) . . ?
C42 N5 C51 118.27(15) . . ?
C40 N5 C51 119.91(15) . . ?
C28 N6 C47 121.50(13) . . ?
C28 N6 C53 119.28(13) . . ?
C47 N6 C53 117.41(13) . . ?
O1 C1 N3 122.93(14) . . ?
O1 C1 C2 120.33(13) . . ?
N3 C1 C2 116.74(13) . . ?
C3 C2 C7 120.41(14) . . ?
C3 C2 C1 119.50(13) . . ?
C7 C2 C1 120.01(13) . . ?
C2 C3 C4 119.80(14) . . ?
C2 C3 H3 120.1 . . ?
C4 C3 H3 120.1 . . ?
C3 C4 C5 119.62(14) . . ?
C3 C4 C55 120.63(14) . . ?
C5 C4 C55 119.70(14) . . ?
C6 C5 C4 119.96(14) . . ?
C6 C5 H5 120.0 . . ?
C4 C5 H5 120.0 . . ?
C5 C6 C7 120.59(14) . . ?
C5 C6 N1 118.59(14) . . ?
C7 C6 N1 120.75(14) . . ?
C6 C7 C2 119.56(14) . . ?
C6 C7 H7 120.2 . . ?
C2 C7 H7 120.2 . . ?
O2 C8 N1 123.08(15) . . ?
O2 C8 C9 119.62(15) . . ?
N1 C8 C9 117.30(13) . . ?
C10 C9 C14 120.32(15) . . ?
C10 C9 C8 119.06(14) . . ?
C14 C9 C8 120.49(15) . . ?
C9 C10 C11 120.16(15) . . ?
C9 C10 H10 119.9 . . ?
C11 C10 H10 119.9 . . ?
C10 C11 C12 119.16(15) . . ?
C10 C11 C59 119.91(15) . . ?
C12 C11 C59 120.80(15) . . ?
C13 C12 C11 120.18(15) . . ?
C13 C12 H12 119.9 . . ?
C11 C12 H12 119.9 . . ?
C12 C13 C14 120.53(15) . . ?
C12 C13 N2 119.42(15) . . ?
C14 C13 N2 119.97(15) . . ?
C13 C14 C9 119.51(15) . . ?
C13 C14 H14 120.2 . . ?
C9 C14 H14 120.2 . . ?
O3 C15 N2 122.24(15) . . ?
O3 C15 C16 120.60(15) . . ?
N2 C15 C16 117.15(13) . . ?
C17 C16 C21 120.25(15) . . ?
C17 C16 C15 120.43(14) . . ?
C21 C16 C15 119.29(14) . . ?
C16 C17 C18 120.13(15) . . ?
C16 C17 H17 119.9 . . ?
C18 C17 H17 119.9 . . ?
C17 C18 C19 119.77(15) . . ?
C17 C18 C63 118.72(15) . . ?
C19 C18 C63 121.34(15) . . ?
C20 C19 C18 119.39(15) . . ?
C20 C19 H19 120.3 . . ?
C18 C19 H19 120.3 . . ?
C19 C20 C21 120.83(14) . . ?
C19 C20 N3 120.33(14) . . ?
C21 C20 N3 118.82(13) . . ?
C16 C21 C20 119.59(14) . . ?
C16 C21 H21 120.2 . . ?
C20 C21 H21 120.2 . . ?
N1 C22 C23 112.57(14) . . ?
N1 C22 H22A 109.1 . . ?
C23 C22 H22A 109.1 . . ?
N1 C22 H22B 109.1 . . ?
C23 C22 H22B 109.1 . . ?
H22A C22 H22B 107.8 . . ?
C22 C23 H23A 109.5 . . ?
C22 C23 H23B 109.5 . . ?
H23A C23 H23B 109.5 . . ?
C22 C23 H23C 109.5 . . ?
H23A C23 H23C 109.5 . . ?
H23B C23 H23C 109.5 . . ?
N2 C24 C25 113.05(15) . . ?
N2 C24 H24A 109.0 . . ?
C25 C24 H24A 109.0 . . ?
N2 C24 H24B 109.0 . . ?
C25 C24 H24B 109.0 . . ?
H24A C24 H24B 107.8 . . ?
C24 C25 H25A 109.5 . . ?
C24 C25 H25B 109.5 . . ?
H25A C25 H25B 109.5 . . ?
C24 C25 H25C 109.5 . . ?
H25A C25 H25C 109.5 . . ?
H25B C25 H25C 109.5 . . ?
N3 C26 C27 112.31(13) . . ?
N3 C26 H26A 109.1 . . ?
C27 C26 H26A 109.1 . . ?
N3 C26 H26B 109.1 . . ?
C27 C26 H26B 109.1 . . ?
H26A C26 H26B 107.9 . . ?
C26 C27 H27A 109.5 . . ?
C26 C27 H27B 109.5 . . ?
H27A C27 H27B 109.5 . . ?
C26 C27 H27C 109.5 . . ?
H27A C27 H27C 109.5 . . ?
H27B C27 H27C 109.5 . . ?
O4 C28 N6 122.89(14) . . ?
O4 C28 C29 120.30(14) . . ?
N6 C28 C29 116.72(13) . . ?
C30 C29 C34 120.13(14) . . ?
C30 C29 C28 120.06(13) . . ?
C34 C29 C28 119.73(14) . . ?
C29 C30 C31 120.30(14) . . ?
C29 C30 H30 119.9 . . ?
C31 C30 H30 119.9 . . ?
C30 C31 C32 119.42(14) . . ?
C30 C31 C58 120.12(14) . . ?
C32 C31 C58 120.40(14) . . ?
C33 C32 C31 119.66(14) . . ?
C33 C32 H32 120.2 . . ?
C31 C32 H32 120.2 . . ?
C32 C33 C34 120.82(14) . . ?
C32 C33 N4 119.76(14) . . ?
C34 C33 N4 119.41(14) . . ?
C33 C34 C29 119.55(14) . . ?
C33 C34 H34 120.2 . . ?
C29 C34 H34 120.2 . . ?
O5 C35 N4 122.24(18) . . ?
O5 C35 C36 119.76(17) . . ?
N4 C35 C36 118.00(14) . . ?
C41 C36 C37 119.67(16) . . ?
C41 C36 C35 119.89(16) . . ?
C37 C36 C35 120.31(17) . . ?
C36 C37 C38 120.35(16) . . ?
C36 C37 H37 119.8 . . ?
C38 C37 H37 119.8 . . ?
C37 C38 C39 119.76(15) . . ?
C37 C38 C66 119.74(16) . . ?
C39 C38 C66 120.46(16) . . ?
C40 C39 C38 119.61(16) . . ?
C40 C39 H39 120.2 . . ?
C38 C39 H39 120.2 . . ?
C39 C40 C41 120.36(16) . . ?
C39 C40 N5 119.87(16) . . ?
C41 C40 N5 119.73(15) . . ?
C36 C41 C40 120.17(16) . . ?
C36 C41 H41 119.9 . . ?
C40 C41 H41 119.9 . . ?
O6 C42 N5 122.48(16) . . ?
O6 C42 C43 121.68(16) . . ?
N5 C42 C43 115.73(14) . . ?
C44 C43 C48 120.32(15) . . ?
C44 C43 C42 119.12(15) . . ?
C48 C43 C42 120.54(15) . . ?
C43 C44 C45 120.45(15) . . ?
C43 C44 H44 119.8 . . ?
C45 C44 H44 119.8 . . ?
C44 C45 C46 119.08(15) . . ?
C44 C45 C62 120.17(15) . . ?
C46 C45 C62 120.70(15) . . ?
C47 C46 C45 119.83(15) . . ?
C47 C46 H46 120.1 . . ?
C45 C46 H46 120.1 . . ?
C46 C47 C48 120.84(15) . . ?
C46 C47 N6 119.83(14) . . ?
C48 C47 N6 119.32(15) . . ?
C43 C48 C47 119.43(15) . . ?
C43 C48 H48 120.3 . . ?
C47 C48 H48 120.3 . . ?
N4 C49 C50 113.34(14) . . ?
N4 C49 H49A 108.9 . . ?
C50 C49 H49A 108.9 . . ?
N4 C49 H49B 108.9 . . ?
C50 C49 H49B 108.9 . . ?
H49A C49 H49B 107.7 . . ?
C49 C50 H50A 109.5 . . ?
C49 C50 H50B 109.5 . . ?
H50A C50 H50B 109.5 . . ?
C49 C50 H50C 109.5 . . ?
H50A C50 H50C 109.5 . . ?
H50B C50 H50C 109.5 . . ?
C52B C51 N5 123.0(4) . . ?
C52A C51 N5 114.8(2) . . ?
C52A C51 H52A 108.6 . . ?
N5 C51 H52A 108.6 . . ?
C52A C51 H52B 108.6 . . ?
N5 C51 H52B 108.6 . . ?
H52A C51 H52B 107.5 . . ?
C52B C51 H52C 106.6 . . ?
N5 C51 H52C 106.6 . . ?
C52B C51 H52D 106.6 . . ?
N5 C51 H52D 106.6 . . ?
H52C C51 H52D 106.5 . . ?
C51 C52A H88 109.5 . . ?
C51 C52A H89 109.5 . . ?
H88 C52A H89 109.5 . . ?
C51 C52A H90 109.5 . . ?
H88 C52A H90 109.5 . . ?
H89 C52A H90 109.5 . . ?
C51 C52B H91 109.5 . . ?
C51 C52B H92 109.5 . . ?
H91 C52B H92 109.5 . . ?
C51 C52B H93 109.5 . . ?
H91 C52B H93 109.5 . . ?
H92 C52B H93 109.5 . . ?
N6 C53 C54 110.54(15) . . ?
N6 C53 H53A 109.5 . . ?
C54 C53 H53A 109.5 . . ?
N6 C53 H53B 109.5 . . ?
C54 C53 H53B 109.5 . . ?
H53A C53 H53B 108.1 . . ?
C53 C54 H54A 109.5 . . ?
C53 C54 H54B 109.5 . . ?
H54A C54 H54B 109.5 . . ?
C53 C54 H54C 109.5 . . ?
H54A C54 H54C 109.5 . . ?
H54B C54 H54C 109.5 . . ?
C56 C55 C4 174.8(2) . . ?
C55 C56 C57 174.6(2) . . ?
C58 C57 C56 175.4(2) . . ?
C57 C58 C31 174.3(2) . . ?
C60 C59 C11 172.70(19) . . ?
C59 C60 C61 175.9(2) . . ?
C62 C61 C60 176.6(2) . . ?
C61 C62 C45 176.85(19) . . ?
C64 C63 C18 172.99(19) . . ?
C63 C64 C65 177.5(2) . . ?
C66 C65 C64 178.3(2) . . ?
C65 C66 C38 177.95(19) . . ?
C72 C67 C68 118.10(18) . . ?
C72 C67 C73 120.83(18) . . ?
C68 C67 C73 121.06(18) . . ?
C69 C68 C67 120.50(18) . . ?
C69 C68 H68 119.8 . . ?
C67 C68 H68 119.8 . . ?
C68 C69 C70 120.67(19) . . ?
C68 C69 H69 119.7 . . ?
C70 C69 H69 119.7 . . ?
C71 C70 C69 118.80(19) . . ?
C71 C70 H70 120.6 . . ?
C69 C70 H70 120.6 . . ?
C72 C71 C70 121.00(19) . . ?
C72 C71 H71 119.5 . . ?
C70 C71 H71 119.5 . . ?
C71 C72 C67 120.91(19) . . ?
C71 C72 H72 119.5 . . ?
C67 C72 H72 119.5 . . ?
C67 C73 H73A 109.5 . . ?
C67 C73 H73B 109.5 . . ?
H73A C73 H73B 109.5 . . ?
C67 C73 H73C 109.5 . . ?
H73A C73 H73C 109.5 . . ?
H73B C73 H73C 109.5 . . ?
C79 C74 C75 117.40(19) . . ?
C79 C74 C80 122.43(19) . . ?
C75 C74 C80 120.15(19) . . ?
C76 C75 C74 121.26(19) . . ?
C76 C75 H75 119.4 . . ?
C74 C75 H75 119.4 . . ?
C75 C76 C77 120.22(19) . . ?
C75 C76 H76 119.9 . . ?
C77 C76 H76 119.9 . . ?
C76 C77 C78 119.5(2) . . ?
C76 C77 H77 120.3 . . ?
C78 C77 H77 120.3 . . ?
C79 C78 C77 119.65(19) . . ?
C79 C78 H78 120.2 . . ?
C77 C78 H78 120.2 . . ?
C78 C79 C74 121.98(19) . . ?
C78 C79 H79 119.0 . . ?
C74 C79 H79 119.0 . . ?
C74 C80 H80A 109.5 . . ?
C74 C80 H80B 109.5 . . ?
H80A C80 H80B 109.5 . . ?
C74 C80 H80C 109.5 . . ?
H80A C80 H80C 109.5 . . ?
H80B C80 H80C 109.5 . . ?
C82 C81 C86 117.14(19) . . ?
C82 C81 C87 122.33(19) . . ?
C86 C81 C87 120.53(19) . . ?
C83 C82 C81 121.7(2) . . ?
C83 C82 H82 119.2 . . ?
C81 C82 H82 119.2 . . ?
C82 C83 C84 120.8(2) . . ?
C82 C83 H83 119.6 . . ?
C84 C83 H83 119.6 . . ?
C83 C84 C85 119.2(2) . . ?
C83 C84 H84 120.4 . . ?
C85 C84 H84 120.4 . . ?
C86 C85 C84 120.1(2) . . ?
C86 C85 H85 119.9 . . ?
C84 C85 H85 119.9 . . ?
C85 C86 C81 121.1(2) . . ?
C85 C86 H86 119.5 . . ?
C81 C86 H86 119.5 . . ?
C81 C87 H87A 109.5 . . ?
C81 C87 H87B 109.5 . . ?
H87A C87 H87B 109.5 . . ?
C81 C87 H87C 109.5 . . ?
H87A C87 H87C 109.5 . . ?
H87B C87 H87C 109.5 . . ?

loop_
_geom_bond_atom_site_label_1
_geom_bond_atom_site_label_2
_geom_bond_distance
_geom_bond_site_symmetry_2
_geom_bond_publ_flag
O1 C1 1.2287(18) . ?
O2 C8 1.226(2) . ?
O3 C15 1.223(2) . ?
O4 C28 1.2255(19) . ?
O5 C35 1.215(2) . ?
O6 C42 1.226(2) . ?
N1 C8 1.354(2) . ?
N1 C6 1.4419(19) . ?
N1 C22 1.475(2) . ?
N2 C15 1.359(2) . ?
N2 C13 1.441(2) . ?
N2 C24 1.482(2) . ?
N3 C1 1.354(2) . ?
N3 C20 1.4425(19) . ?
N3 C26 1.4736(19) . ?
N4 C35 1.340(2) . ?
N4 C33 1.4438(19) . ?
N4 C49 1.473(2) . ?
N5 C42 1.354(2) . ?
N5 C40 1.440(2) . ?
N5 C51 1.485(2) . ?
N6 C28 1.349(2) . ?
N6 C47 1.438(2) . ?
N6 C53 1.476(2) . ?
C1 C2 1.507(2) . ?
C2 C3 1.388(2) . ?
C2 C7 1.396(2) . ?
C3 C4 1.400(2) . ?
C3 H3 0.9500 . ?
C4 C5 1.401(2) . ?
C4 C55 1.431(2) . ?
C5 C6 1.384(2) . ?
C5 H5 0.9500 . ?
C6 C7 1.389(2) . ?
C7 H7 0.9500 . ?
C8 C9 1.503(2) . ?
C9 C10 1.388(2) . ?
C9 C14 1.394(2) . ?
C10 C11 1.399(2) . ?
C10 H10 0.9500 . ?
C11 C12 1.402(2) . ?
C11 C59 1.433(2) . ?
C12 C13 1.383(2) . ?
C12 H12 0.9500 . ?
C13 C14 1.392(2) . ?
C14 H14 0.9500 . ?
C15 C16 1.508(2) . ?
C16 C17 1.384(2) . ?
C16 C21 1.392(2) . ?
C17 C18 1.399(2) . ?
C17 H17 0.9500 . ?
C18 C19 1.402(2) . ?
C18 C63 1.433(2) . ?
C19 C20 1.385(2) . ?
C19 H19 0.9500 . ?
C20 C21 1.393(2) . ?
C21 H21 0.9500 . ?
C22 C23 1.505(3) . ?
C22 H22A 0.9900 . ?
C22 H22B 0.9900 . ?
C23 H23A 0.9800 . ?
C23 H23B 0.9800 . ?
C23 H23C 0.9800 . ?
C24 C25 1.500(3) . ?
C24 H24A 0.9900 . ?
C24 H24B 0.9900 . ?
C25 H25A 0.9800 . ?
C25 H25B 0.9800 . ?
C25 H25C 0.9800 . ?
C26 C27 1.514(2) . ?
C26 H26A 0.9900 . ?
C26 H26B 0.9900 . ?
C27 H27A 0.9800 . ?
C27 H27B 0.9800 . ?
C27 H27C 0.9800 . ?
C28 C29 1.509(2) . ?
C29 C30 1.381(2) . ?
C29 C34 1.394(2) . ?
C30 C31 1.399(2) . ?
C30 H30 0.9500 . ?
C31 C32 1.402(2) . ?
C31 C58 1.428(2) . ?
C32 C33 1.380(2) . ?
C32 H32 0.9500 . ?
C33 C34 1.390(2) . ?
C34 H34 0.9500 . ?
C35 C36 1.506(3) . ?
C36 C41 1.387(3) . ?
C36 C37 1.389(2) . ?
C37 C38 1.394(2) . ?
C37 H37 0.9500 . ?
C38 C39 1.396(2) . ?
C38 C66 1.436(2) . ?
C39 C40 1.387(2) . ?
C39 H39 0.9500 . ?
C40 C41 1.391(3) . ?
C41 H41 0.9500 . ?
C42 C43 1.508(2) . ?
C43 C44 1.383(2) . ?
C43 C48 1.388(2) . ?
C44 C45 1.398(2) . ?
C44 H44 0.9500 . ?
C45 C46 1.401(2) . ?
C45 C62 1.431(2) . ?
C46 C47 1.383(2) . ?
C46 H46 0.9500 . ?
C47 C48 1.388(2) . ?
C48 H48 0.9500 . ?
C49 C50 1.507(3) . ?
C49 H49A 0.9900 . ?
C49 H49B 0.9900 . ?
C50 H50A 0.9800 . ?
C50 H50B 0.9800 . ?
C50 H50C 0.9800 . ?
C51 C52B 1.167(7) . ?
C51 C52A 1.429(4) . ?
C51 H52A 0.9900 . ?
C51 H52B 0.9900 . ?
C51 H52C 0.9900 . ?
C51 H52D 0.9900 . ?
C52A H88 0.9800 . ?
C52A H89 0.9800 . ?
C52A H90 0.9800 . ?
C52B H91 0.9800 . ?
C52B H92 0.9800 . ?
C52B H93 0.9800 . ?
C53 C54 1.498(3) . ?
C53 H53A 0.9900 . ?
C53 H53B 0.9900 . ?
C54 H54A 0.9800 . ?
C54 H54B 0.9800 . ?
C54 H54C 0.9800 . ?
C55 C56 1.200(2) . ?
C56 C57 1.372(2) . ?
C57 C58 1.203(2) . ?
C59 C60 1.201(2) . ?
C60 C61 1.371(2) . ?
C61 C62 1.200(2) . ?
C63 C64 1.201(2) . ?
C64 C65 1.374(2) . ?
C65 C66 1.202(2) . ?
C67 C72 1.389(3) . ?
C67 C68 1.396(3) . ?
C67 C73 1.505(3) . ?
C68 C69 1.382(3) . ?
C68 H68 0.9500 . ?
C69 C70 1.382(3) . ?
C69 H69 0.9500 . ?
C70 C71 1.380(3) . ?
C70 H70 0.9500 . ?
C71 C72 1.370(3) . ?
C71 H71 0.9500 . ?
C72 H72 0.9500 . ?
C73 H73A 0.9800 . ?
C73 H73B 0.9800 . ?
C73 H73C 0.9800 . ?
C74 C79 1.384(3) . ?
C74 C75 1.404(3) . ?
C74 C80 1.500(3) . ?
C75 C76 1.373(3) . ?
C75 H75 0.9500 . ?
C76 C77 1.383(3) . ?
C76 H76 0.9500 . ?
C77 C78 1.393(3) . ?
C77 H77 0.9500 . ?
C78 C79 1.376(3) . ?
C78 H78 0.9500 . ?
C79 H79 0.9500 . ?
C80 H80A 0.9800 . ?
C80 H80B 0.9800 . ?
C80 H80C 0.9800 . ?
C81 C82 1.390(3) . ?
C81 C86 1.402(3) . ?
C81 C87 1.479(3) . ?
C82 C83 1.363(3) . ?
C82 H82 0.9500 . ?
C83 C84 1.364(4) . ?
C83 H83 0.9500 . ?
C84 C85 1.396(4) . ?
C84 H84 0.9500 . ?
C85 C86 1.366(3) . ?
C85 H85 0.9500 . ?
C86 H86 0.9500 . ?
C87 H87A 0.9800 . ?
C87 H87B 0.9800 . ?
C87 H87C 0.9800 . ?

loop_
_geom_torsion_atom_site_label_1
_geom_torsion_atom_site_label_2
_geom_torsion_atom_site_label_3
_geom_torsion_atom_site_label_4
_geom_torsion
_geom_torsion_site_symmetry_1
_geom_torsion_site_symmetry_2
_geom_torsion_site_symmetry_3
_geom_torsion_site_symmetry_4
_geom_torsion_publ_flag
C20 N3 C1 O1 -174.45(14) . . . . ?
C26 N3 C1 O1 0.4(2) . . . . ?
C20 N3 C1 C2 6.4(2) . . . . ?
C26 N3 C1 C2 -178.70(13) . . . . ?
O1 C1 C2 C3 89.69(18) . . . . ?
N3 C1 C2 C3 -91.17(17) . . . . ?
O1 C1 C2 C7 -87.08(19) . . . . ?
N3 C1 C2 C7 92.07(17) . . . . ?
C7 C2 C3 C4 1.0(2) . . . . ?
C1 C2 C3 C4 -175.79(14) . . . . ?
C2 C3 C4 C5 1.0(2) . . . . ?
C2 C3 C4 C55 -176.48(15) . . . . ?
C3 C4 C5 C6 -2.5(2) . . . . ?
C55 C4 C5 C6 175.05(15) . . . . ?
C4 C5 C6 C7 1.9(2) . . . . ?
C4 C5 C6 N1 178.72(14) . . . . ?
C8 N1 C6 C5 74.5(2) . . . . ?
C22 N1 C6 C5 -87.79(18) . . . . ?
C8 N1 C6 C7 -108.73(18) . . . . ?
C22 N1 C6 C7 88.97(18) . . . . ?
C5 C6 C7 C2 0.0(2) . . . . ?
N1 C6 C7 C2 -176.67(13) . . . . ?
C3 C2 C7 C6 -1.5(2) . . . . ?
C1 C2 C7 C6 175.24(13) . . . . ?
C6 N1 C8 O2 -165.74(16) . . . . ?
C22 N1 C8 O2 -4.0(2) . . . . ?
C6 N1 C8 C9 13.9(2) . . . . ?
C22 N1 C8 C9 175.60(14) . . . . ?
O2 C8 C9 C10 75.3(2) . . . . ?
N1 C8 C9 C10 -104.39(17) . . . . ?
O2 C8 C9 C14 -100.50(19) . . . . ?
N1 C8 C9 C14 79.85(19) . . . . ?
C14 C9 C10 C11 -2.5(2) . . . . ?
C8 C9 C10 C11 -178.27(14) . . . . ?
C9 C10 C11 C12 4.3(2) . . . . ?
C9 C10 C11 C59 -171.64(15) . . . . ?
C10 C11 C12 C13 -2.7(2) . . . . ?
C59 C11 C12 C13 173.25(15) . . . . ?
C11 C12 C13 C14 -0.8(2) . . . . ?
C11 C12 C13 N2 175.94(14) . . . . ?
C15 N2 C13 C12 94.8(2) . . . . ?
C24 N2 C13 C12 -88.49(19) . . . . ?
C15 N2 C13 C14 -88.5(2) . . . . ?
C24 N2 C13 C14 88.26(19) . . . . ?
C12 C13 C14 C9 2.7(2) . . . . ?
N2 C13 C14 C9 -174.06(14) . . . . ?
C10 C9 C14 C13 -1.0(2) . . . . ?
C8 C9 C14 C13 174.71(14) . . . . ?
C13 N2 C15 O3 176.33(16) . . . . ?
C24 N2 C15 O3 -0.3(2) . . . . ?
C13 N2 C15 C16 -4.6(2) . . . . ?
C24 N2 C15 C16 178.81(14) . . . . ?
O3 C15 C16 C17 102.72(19) . . . . ?
N2 C15 C16 C17 -76.4(2) . . . . ?
O3 C15 C16 C21 -75.2(2) . . . . ?
N2 C15 C16 C21 105.72(17) . . . . ?
C21 C16 C17 C18 -1.1(2) . . . . ?
C15 C16 C17 C18 -178.93(15) . . . . ?
C16 C17 C18 C19 1.7(2) . . . . ?
C16 C17 C18 C63 -173.61(15) . . . . ?
C17 C18 C19 C20 -2.1(2) . . . . ?
C63 C18 C19 C20 173.17(15) . . . . ?
C18 C19 C20 C21 1.7(2) . . . . ?
C18 C19 C20 N3 -176.58(13) . . . . ?
C1 N3 C20 C19 77.62(19) . . . . ?
C26 N3 C20 C19 -97.29(17) . . . . ?
C1 N3 C20 C21 -100.74(17) . . . . ?
C26 N3 C20 C21 84.35(17) . . . . ?
C17 C16 C21 C20 0.7(2) . . . . ?
C15 C16 C21 C20 178.61(14) . . . . ?
C19 C20 C21 C16 -1.1(2) . . . . ?
N3 C20 C21 C16 177.28(13) . . . . ?
C8 N1 C22 C23 127.11(16) . . . . ?
C6 N1 C22 C23 -70.18(19) . . . . ?
C15 N2 C24 C25 100.3(2) . . . . ?
C13 N2 C24 C25 -76.6(2) . . . . ?
C1 N3 C26 C27 -91.20(17) . . . . ?
C20 N3 C26 C27 83.83(17) . . . . ?
C47 N6 C28 O4 -164.38(15) . . . . ?
C53 N6 C28 O4 -0.1(2) . . . . ?
C47 N6 C28 C29 19.2(2) . . . . ?
C53 N6 C28 C29 -176.55(14) . . . . ?
O4 C28 C29 C30 76.8(2) . . . . ?
N6 C28 C29 C30 -106.68(17) . . . . ?
O4 C28 C29 C34 -100.07(18) . . . . ?
N6 C28 C29 C34 76.48(19) . . . . ?
C34 C29 C30 C31 0.4(2) . . . . ?
C28 C29 C30 C31 -176.46(14) . . . . ?
C29 C30 C31 C32 2.9(2) . . . . ?
C29 C30 C31 C58 -174.19(15) . . . . ?
C30 C31 C32 C33 -3.9(2) . . . . ?
C58 C31 C32 C33 173.10(15) . . . . ?
C31 C32 C33 C34 1.8(2) . . . . ?
C31 C32 C33 N4 -179.58(14) . . . . ?
C35 N4 C33 C32 97.31(19) . . . . ?
C49 N4 C33 C32 -90.14(18) . . . . ?
C35 N4 C33 C34 -84.1(2) . . . . ?
C49 N4 C33 C34 88.49(18) . . . . ?
C32 C33 C34 C29 1.4(2) . . . . ?
N4 C33 C34 C29 -177.18(14) . . . . ?
C30 C29 C34 C33 -2.5(2) . . . . ?
C28 C29 C34 C33 174.31(14) . . . . ?
C33 N4 C35 O5 169.4(2) . . . . ?
C49 N4 C35 O5 -3.0(3) . . . . ?
C33 N4 C35 C36 -11.3(3) . . . . ?
C49 N4 C35 C36 176.33(15) . . . . ?
O5 C35 C36 C41 -64.5(3) . . . . ?
N4 C35 C36 C41 116.23(19) . . . . ?
O5 C35 C36 C37 111.5(2) . . . . ?
N4 C35 C36 C37 -67.8(2) . . . . ?
C41 C36 C37 C38 1.3(2) . . . . ?
C35 C36 C37 C38 -174.64(15) . . . . ?
C36 C37 C38 C39 -0.7(2) . . . . ?
C36 C37 C38 C66 -178.59(16) . . . . ?
C37 C38 C39 C40 -1.5(2) . . . . ?
C66 C38 C39 C40 176.38(16) . . . . ?
C38 C39 C40 C41 3.1(2) . . . . ?
C38 C39 C40 N5 -174.31(15) . . . . ?
C42 N5 C40 C39 102.6(2) . . . . ?
C51 N5 C40 C39 -90.2(2) . . . . ?
C42 N5 C40 C41 -74.8(2) . . . . ?
C51 N5 C40 C41 92.4(2) . . . . ?
C37 C36 C41 C40 0.3(2) . . . . ?
C35 C36 C41 C40 176.26(15) . . . . ?
C39 C40 C41 C36 -2.5(2) . . . . ?
N5 C40 C41 C36 174.90(14) . . . . ?
C40 N5 C42 O6 162.76(18) . . . . ?
C51 N5 C42 O6 -4.6(3) . . . . ?
C40 N5 C42 C43 -20.9(2) . . . . ?
C51 N5 C42 C43 171.67(18) . . . . ?
O6 C42 C43 C44 111.8(2) . . . . ?
N5 C42 C43 C44 -64.6(2) . . . . ?
O6 C42 C43 C48 -66.9(2) . . . . ?
N5 C42 C43 C48 116.75(18) . . . . ?
C48 C43 C44 C45 0.2(2) . . . . ?
C42 C43 C44 C45 -178.53(15) . . . . ?
C43 C44 C45 C46 -0.5(2) . . . . ?
C43 C44 C45 C62 -177.99(15) . . . . ?
C44 C45 C46 C47 -0.6(2) . . . . ?
C62 C45 C46 C47 176.79(15) . . . . ?
C45 C46 C47 C48 2.2(2) . . . . ?
C45 C46 C47 N6 -178.30(14) . . . . ?
C28 N6 C47 C46 64.3(2) . . . . ?
C53 N6 C47 C46 -100.31(18) . . . . ?
C28 N6 C47 C48 -116.26(18) . . . . ?
C53 N6 C47 C48 79.2(2) . . . . ?
C44 C43 C48 C47 1.4(2) . . . . ?
C42 C43 C48 C47 -179.92(15) . . . . ?
C46 C47 C48 C43 -2.6(2) . . . . ?
N6 C47 C48 C43 177.92(14) . . . . ?
C35 N4 C49 C50 101.66(19) . . . . ?
C33 N4 C49 C50 -71.06(19) . . . . ?
C42 N5 C51 C52B -83.8(7) . . . . ?
C40 N5 C51 C52B 108.7(7) . . . . ?
C42 N5 C51 C52A 74.5(3) . . . . ?
C40 N5 C51 C52A -93.0(2) . . . . ?
C28 N6 C53 C54 -86.42(19) . . . . ?
C47 N6 C53 C54 78.51(19) . . . . ?
C72 C67 C68 C69 1.2(3) . . . . ?
C73 C67 C68 C69 -178.20(17) . . . . ?
C67 C68 C69 C70 -0.8(3) . . . . ?
C68 C69 C70 C71 -0.4(3) . . . . ?
C69 C70 C71 C72 1.2(3) . . . . ?
C70 C71 C72 C67 -0.7(3) . . . . ?
C68 C67 C72 C71 -0.5(3) . . . . ?
C73 C67 C72 C71 178.93(18) . . . . ?
C79 C74 C75 C76 -0.3(3) . . . . ?
C80 C74 C75 C76 178.35(18) . . . . ?
C74 C75 C76 C77 -0.2(3) . . . . ?
C75 C76 C77 C78 0.3(3) . . . . ?
C76 C77 C78 C79 0.2(3) . . . . ?
C77 C78 C79 C74 -0.8(3) . . . . ?
C75 C74 C79 C78 0.8(3) . . . . ?
C80 C74 C79 C78 -177.83(19) . . . . ?
C86 C81 C82 C83 -0.4(3) . . . . ?
C87 C81 C82 C83 179.94(19) . . . . ?
C81 C82 C83 C84 -0.5(3) . . . . ?
C82 C83 C84 C85 1.0(3) . . . . ?
C83 C84 C85 C86 -0.5(3) . . . . ?
C84 C85 C86 C81 -0.5(3) . . . . ?
C82 C81 C86 C85 0.9(3) . . . . ?
C87 C81 C86 C85 -179.41(19) . . . . ?
